data_2224209
loop_
_publ_author_name
'Zhang, Bing-zhu'
'Chen, Xiang-min'
'Kang, Huai-ping'
'Sun, Feng-xia'
'Wang, Yan-ji'
'Liu, Jing-tao'
'Wang, De-bin'

_publ_section_title
;
 1-Phenyl-1-[(1-phenylethyl)sulfonylmethylsulfonyl]ethane
;
_journal_coeditor_code FL2264
_journal_issue 12
_journal_name_full 'Acta Crystallographica Section E'
_journal_page_first o3198
_journal_paper_doi 10.1107/S1600536809049423
_journal_volume 65
_journal_year 2009
_chemical_formula_iupac 'C17 H20 O4 S2'
_chemical_formula_moiety 'C17 H20 O4 S2'
_chemical_formula_sum 'C17 H20 O4 S2'
_chemical_formula_weight 352.45
_chemical_melting_point_gt 443.0
_chemical_melting_point_lt 442.0
_chemical_name_systematic
;
1-Phenyl-1-[(1-phenylethyl)sulfonylmethylsulfonyl]ethane
;
_space_group_IT_number 61
_symmetry_cell_setting orthorhombic
_symmetry_space_group_name_Hall '-P 2ac 2ab'
_symmetry_space_group_name_H-M 'P b c a'
_atom_sites_solution_hydrogens geom
_atom_sites_solution_primary direct
_atom_sites_solution_secondary difmap
_audit_creation_method SHELXL-97
_cell_angle_alpha 90.00
_cell_angle_beta 90.00
_cell_angle_gamma 90.00
_cell_formula_units_Z 16
_cell_length_a 16.662(3)
_cell_length_b 19.270(4)
_cell_length_c 22.094(4)
_cell_measurement_reflns_used 12971
_cell_measurement_temperature 293(2)
_cell_measurement_theta_max 27.121
_cell_measurement_theta_min 2.114
_cell_volume 7094(2)
_computing_cell_refinement 'CrystalClear (Rigaku, 2005)'
_computing_data_collection 'CrystalClear (Rigaku, 2005)'
_computing_data_reduction 'CrystalClear (Rigaku, 2005)'
_computing_molecular_graphics 'SHELXTL (Sheldrick, 2008)'
_computing_publication_material 'SHELXTL (Sheldrick, 2008)'
_computing_structure_refinement 'SHELXL97 (Sheldrick, 2008)'
_computing_structure_solution 'SHELXS97 (Sheldrick, 2008)'
_diffrn_ambient_temperature 293(2)
_diffrn_detector_area_resol_mean 7.31
_diffrn_measured_fraction_theta_full 0.999
_diffrn_measured_fraction_theta_max 0.999
_diffrn_measurement_device_type 'Rigaku Saturn CCD area-detector'
_diffrn_measurement_method '\w and \f scans'
_diffrn_radiation_monochromator confocal
_diffrn_radiation_source 'rotating anode'
_diffrn_radiation_type MoK\a
_diffrn_radiation_wavelength 0.71073
_diffrn_reflns_av_R_equivalents 0.0515
_diffrn_reflns_av_sigmaI/netI 0.0294
_diffrn_reflns_limit_h_max 18
_diffrn_reflns_limit_h_min -19
_diffrn_reflns_limit_k_max 22
_diffrn_reflns_limit_k_min -22
_diffrn_reflns_limit_l_max 26
_diffrn_reflns_limit_l_min -26
_diffrn_reflns_number 45855
_diffrn_reflns_theta_full 25.02
_diffrn_reflns_theta_max 25.02
_diffrn_reflns_theta_min 2.11
_diffrn_standards_number 0
_exptl_absorpt_coefficient_mu 0.316
_exptl_absorpt_correction_T_max 0.9511
_exptl_absorpt_correction_T_min 0.9395
_exptl_absorpt_correction_type multi-scan
_exptl_absorpt_process_details '(CrystalClear; Rigaku, 2005)'
_exptl_crystal_colour 'light yellow'
_exptl_crystal_density_diffrn 1.320
_exptl_crystal_density_method 'not measured'
_exptl_crystal_description block
_exptl_crystal_F_000 2976
_exptl_crystal_size_max 0.20
_exptl_crystal_size_mid 0.18
_exptl_crystal_size_min 0.16
_refine_diff_density_max 0.264
_refine_diff_density_min -0.309
_refine_ls_extinction_coef 0.0035(4)
_refine_ls_extinction_expression Fc^*^=kFc[1+0.001xFc^2^\l^3^/sin(2\q)]^-1/4^
_refine_ls_extinction_method 'SHELXL97 (Sheldrick, 2008)'
_refine_ls_goodness_of_fit_ref 1.106
_refine_ls_hydrogen_treatment constr
_refine_ls_matrix_type full
_refine_ls_number_parameters 420
_refine_ls_number_reflns 6253
_refine_ls_number_restraints 0
_refine_ls_restrained_S_all 1.106
_refine_ls_R_factor_all 0.0736
_refine_ls_R_factor_gt 0.0579
_refine_ls_shift/su_max 0.002
_refine_ls_shift/su_mean 0.000
_refine_ls_structure_factor_coef Fsqd
_refine_ls_weighting_details 'calc w=1/[\s^2^(Fo^2^)+(0.0766P)^2^+2.0257P] where P=(Fo^2^+2Fc^2^)/3'
_refine_ls_weighting_scheme calc
_refine_ls_wR_factor_gt 0.1446
_refine_ls_wR_factor_ref 0.1550
_reflns_number_gt 5060
_reflns_number_total 6253
_reflns_threshold_expression I>2sigma(I)
_cod_data_source_file fl2264.cif
_cod_data_source_block I
_cod_depositor_comments
;
The following automatic conversions were performed:
'_symmetry_cell_setting' value 'Orthorhombic' changed to 'orthorhombic'
according to '/home/saulius/struct/CIF-dictionaries/cif_core.dic'
dictionary named 'cif_core.dic' version 2.4.1 from 2010-06-29.

Automatic conversion script
Id: cif_fix_enum 1527 2010-12-29 10:47:43Z saulius 

The following automatic conversions were performed:

'_symmetry_cell_setting' value 'Orthorhombic' changed to
'orthorhombic' according to
/home/saulius/struct/CIF-dictionaries/cif_core.dic dictionary named
'cif_core.dic' version 2.4.1 from 2010-06-29.

Automatic conversion script
Id: cif_fix_values 1715 2011-07-08 13:25:40Z adriana 
;
_cod_database_code 2224209
_cod_database_fobs_code 2224209

loop_
_symmetry_equiv_pos_as_xyz
'x, y, z'
'-x+1/2, -y, z+1/2'
'-x, y+1/2, -z+1/2'
'x+1/2, -y+1/2, -z'
'-x, -y, -z'
'x-1/2, y, -z-1/2'
'x, -y-1/2, z-1/2'
'-x-1/2, y-1/2, z'

loop_
_atom_site_type_symbol
_atom_site_label
_atom_site_fract_x
_atom_site_fract_y
_atom_site_fract_z
_atom_site_U_iso_or_equiv
_atom_site_adp_type
_atom_site_calc_flag
_atom_site_refinement_flags
_atom_site_occupancy
_atom_site_disorder_assembly
_atom_site_disorder_group
S S1 0.42601(4) 0.14356(4) 0.65021(3) 0.0548(2) Uani d . 1 . .
S S2 0.43044(5) 0.28236(4) 0.71302(4) 0.0658(3) Uani d . 1 . .
S S3 0.91769(4) 0.01716(4) 0.58927(3) 0.0549(2) Uani d . 1 . .
S S4 0.95474(4) 0.14921(4) 0.52137(3) 0.0595(2) Uani d . 1 . .
O O1 0.50929(13) 0.14107(13) 0.66501(12) 0.0812(7) Uani d . 1 . .
O O2 0.40126(15) 0.11824(12) 0.59213(9) 0.0745(6) Uani d . 1 . .
O O3 0.39709(17) 0.25589(12) 0.76788(9) 0.0842(7) Uani d . 1 . .
O O4 0.51574(14) 0.28768(13) 0.70805(14) 0.0964(8) Uani d . 1 . .
O O5 0.99638(12) -0.01180(13) 0.58338(9) 0.0716(6) Uani d . 1 . .
O O6 0.90029(12) 0.05709(11) 0.64260(8) 0.0626(5) Uani d . 1 . .
O O7 1.03467(12) 0.13461(14) 0.54114(11) 0.0783(7) Uani d . 1 . .
O O8 0.94424(13) 0.17500(12) 0.46090(9) 0.0680(6) Uani d . 1 . .
C C1 0.2418(2) 0.0672(2) 0.65607(16) 0.0807(10) Uani d . 1 . .
H H1 0.2706 0.0376 0.6309 0.097 Uiso calc R 1 . .
C C2 0.1600(3) 0.0728(3) 0.6496(2) 0.1075(15) Uani d . 1 . .
H H2 0.1340 0.0469 0.6200 0.129 Uiso calc R 1 . .
C C3 0.1172(3) 0.1152(3) 0.6855(3) 0.1045(15) Uani d . 1 . .
H H3 0.0619 0.1186 0.6805 0.125 Uiso calc R 1 . .
C C4 0.1543(2) 0.1535(2) 0.7294(2) 0.0925(12) Uani d . 1 . .
H H4 0.1244 0.1825 0.7544 0.111 Uiso calc R 1 . .
C C5 0.2375(2) 0.14881(17) 0.73661(16) 0.0702(9) Uani d . 1 . .
H H5 0.2631 0.1750 0.7662 0.084 Uiso calc R 1 . .
C C6 0.28160(17) 0.10547(14) 0.69983(12) 0.0520(7) Uani d . 1 . .
C C7 0.37104(17) 0.09921(14) 0.70854(12) 0.0516(7) Uani d . 1 . .
H H7 0.3846 0.1210 0.7473 0.062 Uiso calc R 1 . .
C C8 0.4035(2) 0.02521(17) 0.70958(16) 0.0789(10) Uani d . 1 . .
H H8A 0.3753 -0.0013 0.7396 0.118 Uiso calc R 1 . .
H H8B 0.4597 0.0261 0.7192 0.118 Uiso calc R 1 . .
H H8C 0.3960 0.0042 0.6706 0.118 Uiso calc R 1 . .
C C9 0.39327(17) 0.23133(14) 0.65224(12) 0.0521(7) Uani d . 1 . .
H H9A 0.4088 0.2534 0.6145 0.063 Uiso calc R 1 . .
H H9B 0.3351 0.2316 0.6541 0.063 Uiso calc R 1 . .
C C10 0.3892(2) 0.36687(17) 0.69637(16) 0.0721(9) Uani d . 1 . .
H H10 0.4176 0.3848 0.6608 0.086 Uiso calc R 1 . .
C C11 0.4098(3) 0.4138(2) 0.7492(2) 0.1226(18) Uani d . 1 . .
H H11A 0.3917 0.4601 0.7407 0.184 Uiso calc R 1 . .
H H11B 0.4669 0.4141 0.7551 0.184 Uiso calc R 1 . .
H H11C 0.3840 0.3970 0.7851 0.184 Uiso calc R 1 . .
C C12 0.30164(19) 0.36350(15) 0.68054(15) 0.0607(8) Uani d . 1 . .
C C13 0.2783(2) 0.3767(2) 0.62202(18) 0.0861(11) Uani d . 1 . .
H H13 0.3168 0.3885 0.5933 0.103 Uiso calc R 1 . .
C C14 0.1986(4) 0.3726(3) 0.6053(3) 0.133(2) Uani d . 1 . .
H H14 0.1825 0.3822 0.5659 0.160 Uiso calc R 1 . .
C C15 0.1430(3) 0.3535(3) 0.6495(5) 0.149(3) Uani d . 1 . .
H H15 0.0892 0.3485 0.6393 0.179 Uiso calc R 1 . .
C C16 0.1663(4) 0.3425(3) 0.7057(4) 0.133(2) Uani d . 1 . .
H H16 0.1279 0.3318 0.7348 0.160 Uiso calc R 1 . .
C C17 0.2446(3) 0.34631(19) 0.7224(2) 0.0892(12) Uani d . 1 . .
H H17 0.2594 0.3372 0.7622 0.107 Uiso calc R 1 . .
C C18 0.7175(2) -0.03355(18) 0.52485(15) 0.0732(9) Uani d . 1 . .
H H18 0.7416 -0.0530 0.4909 0.088 Uiso calc R 1 . .
C C19 0.6381(2) -0.0121(2) 0.52199(19) 0.0934(12) Uani d . 1 . .
H H19 0.6089 -0.0180 0.4865 0.112 Uiso calc R 1 . .
C C20 0.6028(2) 0.0175(2) 0.5712(2) 0.0885(11) Uani d . 1 . .
H H20 0.5498 0.0324 0.5691 0.106 Uiso calc R 1 . .
C C21 0.6446(2) 0.02539(19) 0.62323(18) 0.0764(10) Uani d . 1 . .
H H21 0.6202 0.0459 0.6566 0.092 Uiso calc R 1 . .
C C22 0.72306(19) 0.00328(17) 0.62717(14) 0.0654(8) Uani d . 1 . .
H H22 0.7509 0.0081 0.6634 0.078 Uiso calc R 1 . .
C C23 0.76090(17) -0.02629(15) 0.57724(13) 0.0536(7) Uani d . 1 . .
C C24 0.84634(17) -0.05169(15) 0.58011(13) 0.0570(7) Uani d . 1 . .
H H24 0.8581 -0.0748 0.5416 0.068 Uiso calc R 1 . .
C C25 0.8621(2) -0.10406(19) 0.63070(16) 0.0807(10) Uani d . 1 . .
H H25A 0.8535 -0.0823 0.6692 0.121 Uiso calc R 1 . .
H H25B 0.9166 -0.1201 0.6282 0.121 Uiso calc R 1 . .
H H25C 0.8262 -0.1427 0.6264 0.121 Uiso calc R 1 . .
C C26 0.89830(16) 0.07083(16) 0.52489(11) 0.0534(7) Uani d . 1 . .
H H26A 0.9092 0.0441 0.4886 0.064 Uiso calc R 1 . .
H H26B 0.8417 0.0825 0.5246 0.064 Uiso calc R 1 . .
C C27 0.90765(19) 0.20848(18) 0.57385(14) 0.0671(9) Uani d . 1 . .
H H27 0.9089 0.1869 0.6140 0.081 Uiso calc R 1 . .
C C28 0.9598(3) 0.2734(3) 0.5763(2) 0.1152(16) Uani d . 1 . .
H H28A 0.9649 0.2925 0.5364 0.173 Uiso calc R 1 . .
H H28B 1.0120 0.2615 0.5916 0.173 Uiso calc R 1 . .
H H28C 0.9354 0.3070 0.6026 0.173 Uiso calc R 1 . .
C C29 0.82128(19) 0.22151(16) 0.55802(14) 0.0611(8) Uani d . 1 . .
C C30 0.7612(2) 0.18929(19) 0.59077(16) 0.0771(10) Uani d . 1 . .
H H30 0.7748 0.1587 0.6217 0.093 Uiso calc R 1 . .
C C31 0.6814(2) 0.2018(2) 0.5783(2) 0.0978(13) Uani d . 1 . .
H H31 0.6419 0.1802 0.6013 0.117 Uiso calc R 1 . .
C C32 0.6603(3) 0.2448(2) 0.5333(2) 0.1013(14) Uani d . 1 . .
H H32 0.6063 0.2530 0.5256 0.122 Uiso calc R 1 . .
C C33 0.7169(3) 0.2765(2) 0.4991(2) 0.0950(13) Uani d . 1 . .
H H33 0.7016 0.3052 0.4674 0.114 Uiso calc R 1 . .
C C34 0.7977(3) 0.26611(18) 0.51137(16) 0.0802(10) Uani d . 1 . .
H H34 0.8364 0.2889 0.4884 0.096 Uiso calc R 1 . .

loop_
_atom_site_aniso_label
_atom_site_aniso_U_11
_atom_site_aniso_U_22
_atom_site_aniso_U_33
_atom_site_aniso_U_12
_atom_site_aniso_U_13
_atom_site_aniso_U_23
S1 0.0510(4) 0.0588(5) 0.0545(4) 0.0056(3) 0.0035(3) -0.0007(3)
S2 0.0669(5) 0.0562(5) 0.0742(6) -0.0133(4) -0.0189(4) 0.0005(4)
S3 0.0473(4) 0.0713(5) 0.0460(4) 0.0054(3) -0.0008(3) 0.0045(3)
S4 0.0458(4) 0.0806(6) 0.0522(4) -0.0071(4) 0.0008(3) 0.0088(4)
O1 0.0452(12) 0.0881(17) 0.1104(18) 0.0122(11) 0.0044(12) -0.0007(14)
O2 0.1017(18) 0.0751(15) 0.0467(12) 0.0035(13) 0.0062(11) -0.0084(10)
O3 0.125(2) 0.0704(15) 0.0570(13) -0.0155(14) -0.0186(13) -0.0040(11)
O4 0.0565(14) 0.0835(17) 0.149(2) -0.0166(13) -0.0312(14) 0.0037(16)
O5 0.0459(12) 0.0994(17) 0.0696(13) 0.0169(11) -0.0043(10) 0.0080(12)
O6 0.0709(14) 0.0757(14) 0.0413(10) -0.0014(11) 0.0021(9) -0.0015(9)
O7 0.0431(12) 0.1102(19) 0.0816(15) -0.0108(12) -0.0066(10) 0.0171(13)
O8 0.0707(14) 0.0814(15) 0.0518(12) 0.0013(11) 0.0071(10) 0.0163(10)
C1 0.071(2) 0.091(3) 0.081(2) -0.0129(19) -0.0115(18) -0.009(2)
C2 0.073(3) 0.129(4) 0.120(4) -0.028(3) -0.027(3) 0.003(3)
C3 0.058(2) 0.115(4) 0.140(4) -0.012(3) -0.007(3) 0.032(3)
C4 0.069(2) 0.090(3) 0.119(3) 0.001(2) 0.033(2) 0.012(2)
C5 0.061(2) 0.069(2) 0.080(2) -0.0048(16) 0.0154(17) -0.0030(17)
C6 0.0534(16) 0.0508(16) 0.0517(16) -0.0087(13) 0.0000(13) 0.0073(12)
C7 0.0582(17) 0.0513(16) 0.0453(15) 0.0014(13) -0.0045(12) 0.0034(12)
C8 0.101(3) 0.0556(19) 0.080(2) 0.0167(18) -0.0067(19) 0.0087(16)
C9 0.0525(16) 0.0547(16) 0.0492(15) -0.0053(13) -0.0019(12) 0.0091(12)
C10 0.073(2) 0.0572(19) 0.086(2) -0.0122(17) -0.0067(18) 0.0010(16)
C11 0.143(4) 0.065(2) 0.160(4) -0.013(3) -0.052(3) -0.033(3)
C12 0.0620(19) 0.0499(16) 0.070(2) -0.0009(14) 0.0113(15) -0.0139(14)
C13 0.087(3) 0.092(3) 0.079(3) 0.019(2) 0.000(2) -0.015(2)
C14 0.119(4) 0.134(4) 0.147(5) 0.058(4) -0.058(4) -0.071(4)
C15 0.065(3) 0.116(4) 0.267(9) 0.003(3) -0.021(5) -0.110(6)
C16 0.085(4) 0.085(3) 0.229(7) -0.012(3) 0.061(4) -0.036(4)
C17 0.086(3) 0.073(2) 0.108(3) 0.008(2) 0.037(2) -0.010(2)
C18 0.065(2) 0.084(2) 0.070(2) 0.0042(18) -0.0046(16) -0.0184(17)
C19 0.069(2) 0.111(3) 0.100(3) 0.003(2) -0.023(2) -0.027(2)
C20 0.053(2) 0.092(3) 0.121(3) 0.0045(19) -0.004(2) -0.018(2)
C21 0.061(2) 0.078(2) 0.090(3) 0.0038(18) 0.0190(19) -0.0103(19)
C22 0.066(2) 0.070(2) 0.0601(18) 0.0020(16) 0.0102(15) -0.0033(15)
C23 0.0514(16) 0.0561(17) 0.0535(16) -0.0020(13) 0.0050(13) -0.0014(13)
C24 0.0564(18) 0.0613(18) 0.0534(16) 0.0067(14) 0.0012(13) -0.0014(13)
C25 0.090(3) 0.068(2) 0.084(2) 0.0091(19) -0.0015(19) 0.0184(18)
C26 0.0425(15) 0.0736(19) 0.0442(15) 0.0020(14) -0.0010(11) 0.0033(13)
C27 0.068(2) 0.082(2) 0.0521(17) -0.0144(17) 0.0001(15) -0.0049(15)
C28 0.099(3) 0.120(4) 0.126(4) -0.050(3) 0.006(3) -0.042(3)
C29 0.0656(19) 0.0579(17) 0.0597(18) -0.0021(15) 0.0042(15) -0.0043(14)
C30 0.071(2) 0.070(2) 0.090(2) 0.0053(18) 0.0155(18) 0.0123(18)
C31 0.070(3) 0.077(3) 0.146(4) 0.005(2) 0.023(2) 0.003(3)
C32 0.081(3) 0.085(3) 0.138(4) 0.025(2) -0.011(3) -0.019(3)
C33 0.117(4) 0.078(3) 0.091(3) 0.041(3) -0.015(3) -0.002(2)
C34 0.106(3) 0.065(2) 0.069(2) 0.008(2) 0.014(2) 0.0018(17)

loop_
_atom_type_symbol
_atom_type_description
_atom_type_scat_dispersion_real
_atom_type_scat_dispersion_imag
_atom_type_scat_source
C C 0.0033 0.0016 'International Tables Vol C Tables 4.2.6.8 and 6.1.1.4'
H H 0.0000 0.0000 'International Tables Vol C Tables 4.2.6.8 and 6.1.1.4'
O O 0.0106 0.0060 'International Tables Vol C Tables 4.2.6.8 and 6.1.1.4'
S S 0.1246 0.1234 'International Tables Vol C Tables 4.2.6.8 and 6.1.1.4'

loop_
_geom_angle_atom_site_label_1
_geom_angle_atom_site_label_2
_geom_angle_atom_site_label_3
_geom_angle_site_symmetry_1
_geom_angle_site_symmetry_3
_geom_angle
_geom_angle_publ_flag
O1 S1 O2 . . 118.26(15) ?
O1 S1 C9 . . 108.95(14) ?
O2 S1 C9 . . 104.96(13) ?
O1 S1 C7 . . 108.39(14) ?
O2 S1 C7 . . 109.48(14) ?
C9 S1 C7 . . 106.14(13) ?
O3 S2 O4 . . 118.55(16) ?
O3 S2 C9 . . 107.97(13) ?
O4 S2 C9 . . 109.17(16) ?
O3 S2 C10 . . 110.31(17) ?
O4 S2 C10 . . 107.35(16) ?
C9 S2 C10 . . 102.27(14) ?
O5 S3 O6 . . 117.93(13) ?
O5 S3 C26 . . 108.59(13) ?
O6 S3 C26 . . 107.82(13) ?
O5 S3 C24 . . 107.99(14) ?
O6 S3 C24 . . 110.80(13) ?
C26 S3 C24 . . 102.61(13) ?
O7 S4 O8 . . 117.77(13) ?
O7 S4 C26 . . 108.16(14) ?
O8 S4 C26 . . 105.66(13) ?
O7 S4 C27 . . 109.44(15) ?
O8 S4 C27 . . 108.98(15) ?
C26 S4 C27 . . 106.18(14) ?
C2 C1 C6 . . 120.4(4) ?
C2 C1 H1 . . 119.8 ?
C6 C1 H1 . . 119.8 ?
C3 C2 C1 . . 120.8(4) ?
C3 C2 H2 . . 119.6 ?
C1 C2 H2 . . 119.6 ?
C2 C3 C4 . . 120.4(4) ?
C2 C3 H3 . . 119.8 ?
C4 C3 H3 . . 119.8 ?
C3 C4 C5 . . 119.7(4) ?
C3 C4 H4 . . 120.2 ?
C5 C4 H4 . . 120.2 ?
C6 C5 C4 . . 120.0(3) ?
C6 C5 H5 . . 120.0 ?
C4 C5 H5 . . 120.0 ?
C5 C6 C1 . . 118.6(3) ?
C5 C6 C7 . . 120.0(3) ?
C1 C6 C7 . . 121.3(3) ?
C6 C7 C8 . . 115.3(3) ?
C6 C7 S1 . . 111.98(18) ?
C8 C7 S1 . . 105.9(2) ?
C6 C7 H7 . . 107.8 ?
C8 C7 H7 . . 107.8 ?
S1 C7 H7 . . 107.8 ?
C7 C8 H8A . . 109.5 ?
C7 C8 H8B . . 109.5 ?
H8A C8 H8B . . 109.5 ?
C7 C8 H8C . . 109.5 ?
H8A C8 H8C . . 109.5 ?
H8B C8 H8C . . 109.5 ?
S2 C9 S1 . . 116.03(15) ?
S2 C9 H9A . . 108.3 ?
S1 C9 H9A . . 108.3 ?
S2 C9 H9B . . 108.3 ?
S1 C9 H9B . . 108.3 ?
H9A C9 H9B . . 107.4 ?
C12 C10 C11 . . 115.2(3) ?
C12 C10 S2 . . 112.2(2) ?
C11 C10 S2 . . 107.2(3) ?
C12 C10 H10 . . 107.3 ?
C11 C10 H10 . . 107.3 ?
S2 C10 H10 . . 107.3 ?
C10 C11 H11A . . 109.5 ?
C10 C11 H11B . . 109.5 ?
H11A C11 H11B . . 109.5 ?
C10 C11 H11C . . 109.5 ?
H11A C11 H11C . . 109.5 ?
H11B C11 H11C . . 109.5 ?
C17 C12 C13 . . 119.0(4) ?
C17 C12 C10 . . 121.9(3) ?
C13 C12 C10 . . 119.1(3) ?
C12 C13 C14 . . 120.9(4) ?
C12 C13 H13 . . 119.6 ?
C14 C13 H13 . . 119.6 ?
C13 C14 C15 . . 117.8(6) ?
C13 C14 H14 . . 121.1 ?
C15 C14 H14 . . 121.1 ?
C16 C15 C14 . . 120.5(6) ?
C16 C15 H15 . . 119.8 ?
C14 C15 H15 . . 119.8 ?
C15 C16 C17 . . 122.0(6) ?
C15 C16 H16 . . 119.0 ?
C17 C16 H16 . . 119.0 ?
C16 C17 C12 . . 119.9(5) ?
C16 C17 H17 . . 120.1 ?
C12 C17 H17 . . 120.1 ?
C23 C18 C19 . . 120.7(3) ?
C23 C18 H18 . . 119.6 ?
C19 C18 H18 . . 119.6 ?
C20 C19 C18 . . 120.0(3) ?
C20 C19 H19 . . 120.0 ?
C18 C19 H19 . . 120.0 ?
C21 C20 C19 . . 120.2(3) ?
C21 C20 H20 . . 119.9 ?
C19 C20 H20 . . 119.9 ?
C20 C21 C22 . . 120.5(3) ?
C20 C21 H21 . . 119.7 ?
C22 C21 H21 . . 119.7 ?
C21 C22 C23 . . 120.4(3) ?
C21 C22 H22 . . 119.8 ?
C23 C22 H22 . . 119.8 ?
C18 C23 C22 . . 118.1(3) ?
C18 C23 C24 . . 120.0(3) ?
C22 C23 C24 . . 121.8(3) ?
C23 C24 C25 . . 114.1(3) ?
C23 C24 S3 . . 113.0(2) ?
C25 C24 S3 . . 107.0(2) ?
C23 C24 H24 . . 107.5 ?
C25 C24 H24 . . 107.5 ?
S3 C24 H24 . . 107.5 ?
C24 C25 H25A . . 109.5 ?
C24 C25 H25B . . 109.5 ?
H25A C25 H25B . . 109.5 ?
C24 C25 H25C . . 109.5 ?
H25A C25 H25C . . 109.5 ?
H25B C25 H25C . . 109.5 ?
S4 C26 S3 . . 115.46(15) ?
S4 C26 H26A . . 108.4 ?
S3 C26 H26A . . 108.4 ?
S4 C26 H26B . . 108.4 ?
S3 C26 H26B . . 108.4 ?
H26A C26 H26B . . 107.5 ?
C29 C27 C28 . . 114.7(3) ?
C29 C27 S4 . . 111.9(2) ?
C28 C27 S4 . . 107.1(2) ?
C29 C27 H27 . . 107.6 ?
C28 C27 H27 . . 107.6 ?
S4 C27 H27 . . 107.6 ?
C27 C28 H28A . . 109.5 ?
C27 C28 H28B . . 109.5 ?
H28A C28 H28B . . 109.5 ?
C27 C28 H28C . . 109.5 ?
H28A C28 H28C . . 109.5 ?
H28B C28 H28C . . 109.5 ?
C30 C29 C34 . . 117.3(3) ?
C30 C29 C27 . . 119.8(3) ?
C34 C29 C27 . . 122.9(3) ?
C31 C30 C29 . . 121.0(4) ?
C31 C30 H30 . . 119.5 ?
C29 C30 H30 . . 119.5 ?
C32 C31 C30 . . 120.6(4) ?
C32 C31 H31 . . 119.7 ?
C30 C31 H31 . . 119.7 ?
C31 C32 C33 . . 120.6(4) ?
C31 C32 H32 . . 119.7 ?
C33 C32 H32 . . 119.7 ?
C32 C33 C34 . . 120.2(4) ?
C32 C33 H33 . . 119.9 ?
C34 C33 H33 . . 119.9 ?
C33 C34 C29 . . 120.3(4) ?
C33 C34 H34 . . 119.9 ?
C29 C34 H34 . . 119.9 ?

loop_
_geom_bond_atom_site_label_1
_geom_bond_atom_site_label_2
_geom_bond_site_symmetry_2
_geom_bond_distance
_geom_bond_publ_flag
S1 O1 . 1.426(2) ?
S1 O2 . 1.433(2) ?
S1 C9 . 1.778(3) ?
S1 C7 . 1.797(3) ?
S2 O3 . 1.428(2) ?
S2 O4 . 1.429(2) ?
S2 C9 . 1.776(3) ?
S2 C10 . 1.805(3) ?
S3 O5 . 1.431(2) ?
S3 O6 . 1.437(2) ?
S3 C26 . 1.788(3) ?
S3 C24 . 1.793(3) ?
S4 O7 . 1.430(2) ?
S4 O8 . 1.436(2) ?
S4 C26 . 1.781(3) ?
S4 C27 . 1.807(3) ?
C1 C2 . 1.374(5) ?
C1 C6 . 1.385(4) ?
C1 H1 . 0.9300 ?
C2 C3 . 1.345(6) ?
C2 H2 . 0.9300 ?
C3 C4 . 1.366(6) ?
C3 H3 . 0.9300 ?
C4 C5 . 1.398(5) ?
C4 H4 . 0.9300 ?
C5 C6 . 1.377(4) ?
C5 H5 . 0.9300 ?
C6 C7 . 1.507(4) ?
C7 C8 . 1.526(4) ?
C7 H7 . 0.9800 ?
C8 H8A . 0.9600 ?
C8 H8B . 0.9600 ?
C8 H8C . 0.9600 ?
C9 H9A . 0.9700 ?
C9 H9B . 0.9700 ?
C10 C12 . 1.501(4) ?
C10 C11 . 1.517(5) ?
C10 H10 . 0.9800 ?
C11 H11A . 0.9600 ?
C11 H11B . 0.9600 ?
C11 H11C . 0.9600 ?
C12 C17 . 1.367(5) ?
C12 C13 . 1.374(5) ?
C13 C14 . 1.382(6) ?
C13 H13 . 0.9300 ?
C14 C15 . 1.396(9) ?
C14 H14 . 0.9300 ?
C15 C16 . 1.318(9) ?
C15 H15 . 0.9300 ?
C16 C17 . 1.358(7) ?
C16 H16 . 0.9300 ?
C17 H17 . 0.9300 ?
C18 C23 . 1.372(4) ?
C18 C19 . 1.388(5) ?
C18 H18 . 0.9300 ?
C19 C20 . 1.362(5) ?
C19 H19 . 0.9300 ?
C20 C21 . 1.352(5) ?
C20 H20 . 0.9300 ?
C21 C22 . 1.377(4) ?
C21 H21 . 0.9300 ?
C22 C23 . 1.392(4) ?
C22 H22 . 0.9300 ?
C23 C24 . 1.507(4) ?
C24 C25 . 1.529(4) ?
C24 H24 . 0.9800 ?
C25 H25A . 0.9600 ?
C25 H25B . 0.9600 ?
C25 H25C . 0.9600 ?
C26 H26A . 0.9700 ?
C26 H26B . 0.9700 ?
C27 C29 . 1.502(4) ?
C27 C28 . 1.524(5) ?
C27 H27 . 0.9800 ?
C28 H28A . 0.9600 ?
C28 H28B . 0.9600 ?
C28 H28C . 0.9600 ?
C29 C30 . 1.383(4) ?
C29 C34 . 1.398(5) ?
C30 C31 . 1.379(5) ?
C30 H30 . 0.9300 ?
C31 C32 . 1.341(6) ?
C31 H31 . 0.9300 ?
C32 C33 . 1.353(6) ?
C32 H32 . 0.9300 ?
C33 C34 . 1.388(5) ?
C33 H33 . 0.9300 ?
C34 H34 . 0.9300 ?

loop_
_geom_torsion_atom_site_label_1
_geom_torsion_atom_site_label_2
_geom_torsion_atom_site_label_3
_geom_torsion_atom_site_label_4
_geom_torsion_site_symmetry_1
_geom_torsion_site_symmetry_2
_geom_torsion_site_symmetry_3
_geom_torsion_site_symmetry_4
_geom_torsion
_geom_torsion_publ_flag
C6 C1 C2 C3 . . . . -0.1(7) ?
C1 C2 C3 C4 . . . . -0.3(7) ?
C2 C3 C4 C5 . . . . 0.6(7) ?
C3 C4 C5 C6 . . . . -0.5(6) ?
C4 C5 C6 C1 . . . . 0.1(5) ?
C4 C5 C6 C7 . . . . -178.6(3) ?
C2 C1 C6 C5 . . . . 0.2(5) ?
C2 C1 C6 C7 . . . . 178.9(3) ?
C5 C6 C7 C8 . . . . 132.9(3) ?
C1 C6 C7 C8 . . . . -45.7(4) ?
C5 C6 C7 S1 . . . . -105.8(3) ?
C1 C6 C7 S1 . . . . 75.5(3) ?
O1 S1 C7 C6 . . . . 174.3(2) ?
O2 S1 C7 C6 . . . . -55.4(2) ?
C9 S1 C7 C6 . . . . 57.4(2) ?
O1 S1 C7 C8 . . . . -59.3(2) ?
O2 S1 C7 C8 . . . . 71.1(2) ?
C9 S1 C7 C8 . . . . -176.2(2) ?
O3 S2 C9 S1 . . . . -67.0(2) ?
O4 S2 C9 S1 . . . . 63.2(2) ?
C10 S2 C9 S1 . . . . 176.68(17) ?
O1 S1 C9 S2 . . . . -41.5(2) ?
O2 S1 C9 S2 . . . . -169.10(16) ?
C7 S1 C9 S2 . . . . 75.01(19) ?
O3 S2 C10 C12 . . . . -67.9(3) ?
O4 S2 C10 C12 . . . . 161.6(2) ?
C9 S2 C10 C12 . . . . 46.8(3) ?
O3 S2 C10 C11 . . . . 59.5(3) ?
O4 S2 C10 C11 . . . . -71.0(3) ?
C9 S2 C10 C11 . . . . 174.2(3) ?
C11 C10 C12 C17 . . . . -54.8(4) ?
S2 C10 C12 C17 . . . . 68.2(4) ?
C11 C10 C12 C13 . . . . 126.6(4) ?
S2 C10 C12 C13 . . . . -110.4(3) ?
C17 C12 C13 C14 . . . . -0.2(5) ?
C10 C12 C13 C14 . . . . 178.5(3) ?
C12 C13 C14 C15 . . . . -1.1(7) ?
C13 C14 C15 C16 . . . . 2.5(8) ?
C14 C15 C16 C17 . . . . -2.8(9) ?
C15 C16 C17 C12 . . . . 1.5(7) ?
C13 C12 C17 C16 . . . . 0.0(5) ?
C10 C12 C17 C16 . . . . -178.6(4) ?
C23 C18 C19 C20 . . . . 1.1(6) ?
C18 C19 C20 C21 . . . . -0.9(7) ?
C19 C20 C21 C22 . . . . -0.3(6) ?
C20 C21 C22 C23 . . . . 1.2(5) ?
C19 C18 C23 C22 . . . . -0.2(5) ?
C19 C18 C23 C24 . . . . 178.3(3) ?
C21 C22 C23 C18 . . . . -1.0(5) ?
C21 C22 C23 C24 . . . . -179.4(3) ?
C18 C23 C24 C25 . . . . -123.5(3) ?
C22 C23 C24 C25 . . . . 54.9(4) ?
C18 C23 C24 S3 . . . . 114.0(3) ?
C22 C23 C24 S3 . . . . -67.6(3) ?
O5 S3 C24 C23 . . . . -172.48(19) ?
O6 S3 C24 C23 . . . . 57.0(2) ?
C26 S3 C24 C23 . . . . -57.9(2) ?
O5 S3 C24 C25 . . . . 61.2(2) ?
O6 S3 C24 C25 . . . . -69.4(2) ?
C26 S3 C24 C25 . . . . 175.8(2) ?
O7 S4 C26 S3 . . . . 39.8(2) ?
O8 S4 C26 S3 . . . . 166.74(15) ?
C27 S4 C26 S3 . . . . -77.6(2) ?
O5 S3 C26 S4 . . . . -69.9(2) ?
O6 S3 C26 S4 . . . . 58.95(19) ?
C24 S3 C26 S4 . . . . 175.96(16) ?
O7 S4 C27 C29 . . . . -175.6(2) ?
O8 S4 C27 C29 . . . . 54.3(3) ?
C26 S4 C27 C29 . . . . -59.1(3) ?
O7 S4 C27 C28 . . . . 57.9(3) ?
O8 S4 C27 C28 . . . . -72.2(3) ?
C26 S4 C27 C28 . . . . 174.4(3) ?
C28 C27 C29 C30 . . . . -134.8(3) ?
S4 C27 C29 C30 . . . . 103.0(3) ?
C28 C27 C29 C34 . . . . 44.4(4) ?
S4 C27 C29 C34 . . . . -77.8(4) ?
C34 C29 C30 C31 . . . . -1.0(5) ?
C27 C29 C30 C31 . . . . 178.2(3) ?
C29 C30 C31 C32 . . . . 1.0(6) ?
C30 C31 C32 C33 . . . . 0.4(7) ?
C31 C32 C33 C34 . . . . -1.8(6) ?
C32 C33 C34 C29 . . . . 1.7(6) ?
C30 C29 C34 C33 . . . . -0.3(5) ?
C27 C29 C34 C33 . . . . -179.5(3) ?
